data_1518108
loop_
_publ_author_name
'Kohl, Bernd'
'Over, Lena Charlotte'
'Lohr, Thorsten'
'Vasylyeva, Mariya'
'Rominger, Frank'
'Mastalerz, Michael'

_publ_section_title
;
 Selective Even-Numbered Bromination of Triptycene Tris(thiadiazoles).
;
_journal_issue 21
_journal_name_full 'Organic letters'
_journal_page_first 5596
_journal_page_last 5599
_journal_paper_doi 10.1021/ol502639x
_journal_volume 16
_journal_year 2014
_chemical_formula_sum 'C28 H12 N6 S5'
_chemical_formula_weight 592.74
_chemical_name_systematic
; 
 ? 
;
_space_group_crystal_system monoclinic
_space_group_IT_number 15
_space_group_name_Hall '-C 2yc'
_space_group_name_H-M_alt 'C 1 2/c 1'
_symmetry_space_group_name_Hall '-C 2yc'
_symmetry_space_group_name_H-M 'C 1 2/c 1'
_atom_sites_solution_hydrogens geom
_audit_creation_method SHELXL-2014
_cell_angle_alpha 90
_cell_angle_beta 97.8231(19)
_cell_angle_gamma 90
_cell_formula_units_Z 4
_cell_length_a 17.2653(11)
_cell_length_b 9.9127(6)
_cell_length_c 13.9514(10)
_cell_measurement_reflns_used 2582
_cell_measurement_temperature 200(2)
_cell_measurement_theta_max 25.02
_cell_measurement_theta_min 2.37
_cell_volume 2365.5(3)
_computing_cell_refinement 'Bruker SAINT'
_computing_data_collection 'Bruker APEX2'
_computing_data_reduction 'Bruker SAINT'
_computing_molecular_graphics 'Bruker SHELXTL'
_computing_publication_material 'Bruker SHELXTL'
_computing_structure_refinement 'SHELXL-2014 (Sheldrick, 2014)'
_computing_structure_solution 'SHELXS-97 (Sheldrick 2008)'
_diffrn_ambient_temperature 200(2)
_diffrn_measured_fraction_theta_full 0.983
_diffrn_measured_fraction_theta_max 0.997
_diffrn_measurement_device_type 'Bruker APEX-II Quazar'
_diffrn_measurement_method '\f and \w scans'
_diffrn_radiation_type MoK\a
_diffrn_radiation_wavelength 0.71073
_diffrn_reflns_av_R_equivalents 0.0378
_diffrn_reflns_av_unetI/netI 0.0401
_diffrn_reflns_Laue_measured_fraction_full 0.983
_diffrn_reflns_Laue_measured_fraction_max 0.997
_diffrn_reflns_limit_h_max 19
_diffrn_reflns_limit_h_min -20
_diffrn_reflns_limit_k_max 11
_diffrn_reflns_limit_k_min -11
_diffrn_reflns_limit_l_max 16
_diffrn_reflns_limit_l_min -16
_diffrn_reflns_number 7334
_diffrn_reflns_point_group_measured_fraction_full 0.983
_diffrn_reflns_point_group_measured_fraction_max 0.997
_diffrn_reflns_theta_full 25.242
_diffrn_reflns_theta_max 25.065
_diffrn_reflns_theta_min 2.375
_diffrn_source 'ImuS microsource'
_exptl_absorpt_coefficient_mu 0.525
_exptl_absorpt_correction_T_max 0.9772
_exptl_absorpt_correction_T_min 0.8743
_exptl_absorpt_correction_type multi-scan
_exptl_absorpt_process_details
;
Sheldrick, G. M. (2008). <i>SADABS</i>. University of G\"ottingen, Germany.
;
_exptl_crystal_colour orange
_exptl_crystal_density_diffrn 1.664
_exptl_crystal_description polyhedron
_exptl_crystal_F_000 1208
_exptl_crystal_size_max 0.100
_exptl_crystal_size_mid 0.080
_exptl_crystal_size_min 0.070
_refine_diff_density_max 0.456
_refine_diff_density_min -0.388
_refine_diff_density_rms 0.082
_refine_ls_extinction_method none
_refine_ls_goodness_of_fit_ref 1.081
_refine_ls_hydrogen_treatment constr
_refine_ls_matrix_type full
_refine_ls_number_parameters 177
_refine_ls_number_reflns 2106
_refine_ls_number_restraints 0
_refine_ls_restrained_S_all 1.081
_refine_ls_R_factor_all 0.0670
_refine_ls_R_factor_gt 0.0517
_refine_ls_shift/su_max 0.000
_refine_ls_shift/su_mean 0.000
_refine_ls_structure_factor_coef Fsqd
_refine_ls_weighting_details 'w=1/[\s^2^(Fo^2^)+(0.0553P)^2^+8.8050P] where P=(Fo^2^+2Fc^2^)/3'
_refine_ls_weighting_scheme calc
_refine_ls_wR_factor_gt 0.1217
_refine_ls_wR_factor_ref 0.1308
_reflns_Friedel_coverage 0.000
_reflns_number_gt 1709
_reflns_number_total 2106
_reflns_threshold_expression 'I > 2\s(I)'
_cod_data_source_file ol502639x_si_002.cif
_cod_data_source_block co7
_cod_depositor_comments 'Adding full bibliography for 1518105--1518108.cif.'
_cod_database_code 1518108
_shelx_space_group_comment
; 
The symmetry employed for this shelxl refinement is uniquely defined 
by the following loop, which should always be used as a source of 
symmetry information in preference to the above space-group names. 
They are only intended as comments. 
;
_shelx_estimated_absorpt_t_min 0.949
_shelx_estimated_absorpt_t_max 0.964
_shelxl_version_number 2014-1

loop_
_space_group_symop_operation_xyz
'x, y, z'
'-x, y, -z+1/2'
'x+1/2, y+1/2, z'
'-x+1/2, y+1/2, -z+1/2'
'-x, -y, -z'
'x, -y, z-1/2'
'-x+1/2, -y+1/2, -z'
'x+1/2, -y+1/2, z-1/2'

loop_
_atom_site_label
_atom_site_type_symbol
_atom_site_fract_x
_atom_site_fract_y
_atom_site_fract_z
_atom_site_U_iso_or_equiv
_atom_site_adp_type
_atom_site_occupancy
_atom_site_site_symmetry_order
_atom_site_calc_flag
_atom_site_refinement_flags_posn
_atom_site_refinement_flags_adp
_atom_site_refinement_flags_occupancy
C1 C 0.04574(19) 0.7401(3) 0.8316(2) 0.0161(7) Uani 1 1 d . . .
H1 H 0.0814 0.7401 0.8944 0.019 Uiso 1 1 calc R U .
C11 C -0.03039(19) 0.8141(3) 0.8391(2) 0.0170(7) Uani 1 1 d . . .
C12 C -0.08113(19) 0.8147(3) 0.7475(2) 0.0168(7) Uani 1 1 d . . .
C13 C -0.1485(2) 0.8857(3) 0.7340(2) 0.0208(8) Uani 1 1 d . . .
H13 H -0.1817 0.8841 0.6738 0.025 Uiso 1 1 calc R U .
C14 C -0.1678(2) 0.9632(4) 0.8136(3) 0.0234(8) Uani 1 1 d . . .
C15 C -0.1183(2) 0.9606(3) 0.9048(2) 0.0219(8) Uani 1 1 d . . .
C16 C -0.0490(2) 0.8821(3) 0.9174(2) 0.0201(8) Uani 1 1 d . . .
H16 H -0.0169 0.8773 0.9782 0.024 Uiso 1 1 calc R U .
N14 N -0.22863(18) 1.0488(3) 0.8112(2) 0.0305(8) Uani 1 1 d . . .
S1 S -0.22074(6) 1.11771(10) 0.91721(7) 0.0329(3) Uani 1 1 d . . .
N15 N -0.14264(18) 1.0454(3) 0.9710(2) 0.0282(7) Uani 1 1 d . . .
C31 C 0.02505(18) 0.5979(3) 0.7961(2) 0.0150(7) Uani 1 1 d . . .
C35 C 0.0240(2) 0.3589(3) 0.7964(2) 0.0186(7) Uani 1 1 d . . .
C36 C 0.04939(19) 0.4816(3) 0.8446(2) 0.0167(7) Uani 1 1 d . . .
S3 S 0.0000 0.13018(12) 0.7500 0.0338(4) Uani 1 2 d S T P
N35 N 0.04057(19) 0.2339(3) 0.8307(2) 0.0275(7) Uani 1 1 d . . .
C41 C 0.09697(19) 0.4760(3) 0.9408(2) 0.0185(7) Uani 1 1 d . . .
C42 C 0.09384(19) 0.5608(4) 1.0210(2) 0.0206(8) Uani 1 1 d . . .
H42 H 0.0595 0.6357 1.0212 0.025 Uiso 1 1 calc R U .
C43 C 0.1480(2) 0.5212(4) 1.1015(3) 0.0278(9) Uani 1 1 d . . .
H43 H 0.1537 0.5672 1.1618 0.033 Uiso 1 1 calc R U .
C44 C 0.1905(2) 0.4122(4) 1.0844(3) 0.0314(9) Uani 1 1 d . . .
H44 H 0.2296 0.3737 1.1308 0.038 Uiso 1 1 calc R U .
S4 S 0.16629(6) 0.35117(9) 0.97021(7) 0.0318(3) Uani 1 1 d . . .

loop_
_atom_site_aniso_label
_atom_site_aniso_U_11
_atom_site_aniso_U_22
_atom_site_aniso_U_33
_atom_site_aniso_U_23
_atom_site_aniso_U_13
_atom_site_aniso_U_12
C1 0.0222(18) 0.0135(16) 0.0109(16) 0.0004(12) -0.0036(13) -0.0014(13)
C11 0.0251(19) 0.0085(15) 0.0170(17) -0.0004(13) 0.0015(14) -0.0024(13)
C12 0.0227(18) 0.0097(15) 0.0174(17) -0.0005(13) 0.0002(14) -0.0030(13)
C13 0.0230(19) 0.0194(17) 0.0184(18) -0.0019(14) -0.0023(14) -0.0009(14)
C14 0.0229(19) 0.0208(18) 0.0258(19) 0.0015(15) 0.0009(15) 0.0010(15)
C15 0.028(2) 0.0180(17) 0.0206(18) -0.0010(14) 0.0052(15) -0.0038(15)
C16 0.0255(19) 0.0172(17) 0.0159(17) 0.0010(13) -0.0025(14) -0.0011(14)
N14 0.0282(18) 0.0327(18) 0.0305(18) -0.0055(15) 0.0034(14) 0.0049(14)
S1 0.0317(6) 0.0338(6) 0.0332(6) -0.0102(4) 0.0051(4) 0.0080(4)
N15 0.0292(18) 0.0294(17) 0.0266(17) -0.0081(14) 0.0062(14) -0.0003(14)
C31 0.0158(16) 0.0144(16) 0.0146(16) -0.0002(13) 0.0018(13) 0.0003(13)
C35 0.0238(18) 0.0152(17) 0.0170(17) 0.0028(14) 0.0036(14) 0.0024(14)
C36 0.0173(17) 0.0161(17) 0.0171(17) 0.0006(13) 0.0040(13) -0.0003(13)
S3 0.0561(10) 0.0123(6) 0.0299(8) 0.000 -0.0049(7) 0.000
N35 0.0392(19) 0.0169(15) 0.0246(17) 0.0013(13) -0.0026(14) 0.0002(13)
C41 0.0184(18) 0.0176(17) 0.0191(17) 0.0052(14) 0.0007(14) -0.0014(14)
C42 0.0177(18) 0.0285(19) 0.0153(17) 0.0074(14) 0.0010(14) -0.0039(14)
C43 0.033(2) 0.032(2) 0.0184(18) 0.0013(16) 0.0013(16) -0.0076(17)
C44 0.034(2) 0.030(2) 0.028(2) 0.0109(17) -0.0087(17) -0.0005(18)
S4 0.0367(6) 0.0241(5) 0.0316(6) 0.0021(4) -0.0063(4) 0.0075(4)

loop_
_atom_type_symbol
_atom_type_description
_atom_type_scat_dispersion_real
_atom_type_scat_dispersion_imag
_atom_type_scat_source
C C 0.0033 0.0016 'International Tables Vol C Tables 4.2.6.8 and 6.1.1.4'
H H 0.0000 0.0000 'International Tables Vol C Tables 4.2.6.8 and 6.1.1.4'
N N 0.0061 0.0033 'International Tables Vol C Tables 4.2.6.8 and 6.1.1.4'
S S 0.1246 0.1234 'International Tables Vol C Tables 4.2.6.8 and 6.1.1.4'

loop_
_geom_angle_atom_site_label_1
_geom_angle_atom_site_label_2
_geom_angle_atom_site_label_3
_geom_angle
_geom_angle_site_symmetry_1
_geom_angle_site_symmetry_3
C31 C1 C11 107.6(3) . .
C31 C1 C12 108.3(3) . 2_556
C11 C1 C12 104.5(3) . 2_556
C31 C1 H1 112.0 . .
C11 C1 H1 112.0 . .
C12 C1 H1 112.0 2_556 .
C16 C11 C12 121.7(3) . .
C16 C11 C1 126.6(3) . .
C12 C11 C1 111.5(3) . .
C13 C12 C11 122.1(3) . .
C13 C12 C1 125.1(3) . 2_556
C11 C12 C1 112.5(3) . 2_556
C12 C13 C14 117.4(3) . .
C12 C13 H13 121.3 . .
C14 C13 H13 121.3 . .
N14 C14 C13 125.8(3) . .
N14 C14 C15 113.7(3) . .
C13 C14 C15 120.5(3) . .
N15 C15 C16 126.1(3) . .
N15 C15 C14 113.1(3) . .
C16 C15 C14 120.7(3) . .
C11 C16 C15 117.4(3) . .
C11 C16 H16 121.3 . .
C15 C16 H16 121.3 . .
C14 N14 S1 106.0(2) . .
N14 S1 N15 101.43(16) . .
C15 N15 S1 105.9(2) . .
C36 C31 C31 122.88(19) . 2_556
C36 C31 C1 125.2(3) . .
C31 C31 C1 111.96(16) 2_556 .
N35 C35 C36 125.4(3) . .
N35 C35 C35 112.90(19) . 2_556
C36 C35 C35 121.74(18) . 2_556
C31 C36 C35 115.4(3) . .
C31 C36 C41 125.0(3) . .
C35 C36 C41 119.6(3) . .
N35 S3 N35 100.8(2) 2_556 .
C35 N35 S3 106.7(2) . .
C42 C41 C36 128.6(3) . .
C42 C41 S4 109.8(2) . .
C36 C41 S4 121.6(2) . .
C41 C42 C43 111.9(3) . .
C41 C42 H42 124.1 . .
C43 C42 H42 124.1 . .
C44 C43 C42 113.5(3) . .
C44 C43 H43 123.2 . .
C42 C43 H43 123.2 . .
C43 C44 S4 112.4(3) . .
C43 C44 H44 123.8 . .
S4 C44 H44 123.8 . .
C44 S4 C41 92.37(18) . .

loop_
_geom_bond_atom_site_label_1
_geom_bond_atom_site_label_2
_geom_bond_distance
_geom_bond_site_symmetry_2
C1 C31 1.520(4) .
C1 C11 1.521(5) .
C1 C12 1.523(4) 2_556
C1 H1 1.0000 .
C11 C16 1.359(5) .
C11 C12 1.448(4) .
C12 C13 1.351(5) .
C12 C1 1.523(4) 2_556
C13 C14 1.427(5) .
C13 H13 0.9500 .
C14 N14 1.347(5) .
C14 C15 1.433(5) .
C15 N15 1.358(5) .
C15 C16 1.418(5) .
C16 H16 0.9500 .
N14 S1 1.618(3) .
S1 N15 1.619(3) .
C31 C36 1.373(4) .
C31 C31 1.450(6) 2_556
C35 N35 1.346(4) .
C35 C36 1.429(4) .
C35 C35 1.438(7) 2_556
C36 C41 1.476(4) .
S3 N35 1.613(3) 2_556
S3 N35 1.613(3) .
C41 C42 1.407(5) .
C41 S4 1.732(3) .
C42 C43 1.415(5) .
C42 H42 0.9500 .
C43 C44 1.345(5) .
C43 H43 0.9500 .
C44 S4 1.702(4) .
C44 H44 0.9500 .

loop_
_geom_torsion_atom_site_label_1
_geom_torsion_atom_site_label_2
_geom_torsion_atom_site_label_3
_geom_torsion_atom_site_label_4
_geom_torsion
_geom_torsion_site_symmetry_1
_geom_torsion_site_symmetry_4
C31 C1 C11 C16 127.9(3) . .
C12 C1 C11 C16 -117.0(4) 2_556 .
C31 C1 C11 C12 -57.2(3) . .
C12 C1 C11 C12 57.9(3) 2_556 .
C16 C11 C12 C13 1.9(5) . .
C1 C11 C12 C13 -173.3(3) . .
C16 C11 C12 C1 175.9(3) . 2_556
C1 C11 C12 C1 0.8(3) . 2_556
C11 C12 C13 C14 1.1(5) . .
C1 C12 C13 C14 -172.3(3) 2_556 .
C12 C13 C14 N14 173.9(3) . .
C12 C13 C14 C15 -2.2(5) . .
N14 C14 C15 N15 0.0(4) . .
C13 C14 C15 N15 176.5(3) . .
N14 C14 C15 C16 -176.0(3) . .
C13 C14 C15 C16 0.5(5) . .
C12 C11 C16 C15 -3.5(5) . .
C1 C11 C16 C15 171.0(3) . .
N15 C15 C16 C11 -173.2(3) . .
C14 C15 C16 C11 2.3(5) . .
C13 C14 N14 S1 -176.2(3) . .
C15 C14 N14 S1 0.2(4) . .
C14 N14 S1 N15 -0.2(3) . .
C16 C15 N15 S1 175.6(3) . .
C14 C15 N15 S1 -0.1(4) . .
N14 S1 N15 C15 0.2(3) . .
C11 C1 C31 C36 -121.4(3) . .
C12 C1 C31 C36 126.1(3) 2_556 .
C11 C1 C31 C31 58.0(4) . 2_556
C12 C1 C31 C31 -54.5(4) 2_556 2_556
C31 C31 C36 C35 1.9(5) 2_556 .
C1 C31 C36 C35 -178.7(3) . .
C31 C31 C36 C41 -176.7(4) 2_556 .
C1 C31 C36 C41 2.6(5) . .
N35 C35 C36 C31 -179.6(3) . .
C35 C35 C36 C31 -0.2(6) 2_556 .
N35 C35 C36 C41 -0.9(5) . .
C35 C35 C36 C41 178.5(4) 2_556 .
C36 C35 N35 S3 -179.3(3) . .
C35 C35 N35 S3 1.2(5) 2_556 .
N35 S3 N35 C35 -0.46(17) 2_556 .
C31 C36 C41 C42 37.1(5) . .
C35 C36 C41 C42 -141.5(4) . .
C31 C36 C41 S4 -145.0(3) . .
C35 C36 C41 S4 36.4(4) . .
C36 C41 C42 C43 178.7(3) . .
S4 C41 C42 C43 0.5(4) . .
C41 C42 C43 C44 0.0(4) . .
C42 C43 C44 S4 -0.6(4) . .
C43 C44 S4 C41 0.8(3) . .
C42 C41 S4 C44 -0.7(3) . .
C36 C41 S4 C44 -179.0(3) . .
